data_4034879
loop_
_publ_author_name
'Makarov, Anton S.'
'Uchuskin, Maxim G.'
'Gevorgyan, Vladimir'

_publ_section_title
;
 Intramolecular Palladium-Catalyzed Oxidative Amination of Furans:
 Synthesis of Functionalized Indoles.
;
_journal_issue 22
_journal_name_full 'The Journal of organic chemistry'
_journal_page_first 14010
_journal_page_last 14021
_journal_paper_doi 10.1021/acs.joc.8b02470
_journal_volume 83
_journal_year 2018
_chemical_formula_moiety 'C31 H22 Cl N O2 S'
_chemical_formula_sum 'C31 H22 Cl N O2 S'
_chemical_formula_weight 508.04
_space_group_crystal_system monoclinic
_space_group_IT_number 14
_space_group_name_Hall '-P 2ybc'
_space_group_name_H-M_alt 'P 1 21/c 1'
_symmetry_Int_Tables_number 14
_atom_sites_solution_primary dual
_audit_creation_date 2018-04-18
_audit_creation_method
;
Olex2 1.2
(compiled 2018.04.03 svn.r3497 for OlexSys, GUI svn.r5486)
;
_audit_update_record
;
2018-04-19 deposited with the CCDC.
2018-08-03 downloaded from the CCDC.
;
_cell_angle_alpha 90
_cell_angle_beta 100.72(3)
_cell_angle_gamma 90
_cell_formula_units_Z 4
_cell_length_a 11.655(3)
_cell_length_b 28.028(6)
_cell_length_c 7.709(2)
_cell_measurement_reflns_used 1842
_cell_measurement_temperature 293(2)
_cell_measurement_theta_max 24.5920
_cell_measurement_theta_min 3.1700
_cell_volume 2474.3(11)
_computing_cell_refinement
;
CrysAlisPro, Agilent Technologies,
Version 1.171.37.33 (release 27-03-2014 CrysAlis171 .NET)
(compiled Mar 27 2014,17:12:48)
;
_computing_data_collection
;
CrysAlisPro, Agilent Technologies,
Version 1.171.37.33 (release 27-03-2014 CrysAlis171 .NET)
(compiled Mar 27 2014,17:12:48)
;
_computing_data_reduction
;
CrysAlisPro, Agilent Technologies,
Version 1.171.37.33 (release 27-03-2014 CrysAlis171 .NET)
(compiled Mar 27 2014,17:12:48)
;
_computing_molecular_graphics 'Olex2 (Dolomanov et al., 2009)'
_computing_publication_material 'Olex2 (Dolomanov et al., 2009)'
_computing_structure_refinement 'olex2.refine (Bourhis et al., 2015)'
_computing_structure_solution 'ShelXD (Sheldrick, 2008)'
_diffrn_ambient_temperature 293(2)
_diffrn_detector 'CCD plate'
_diffrn_detector_area_resol_mean 10.4752
_diffrn_detector_type Ruby
_diffrn_measured_fraction_theta_full 0.9969
_diffrn_measured_fraction_theta_max 0.858
_diffrn_measurement_details
;
#__ type_ start__ end____ width___ exp.time_
  1 omega   -5.00   43.00   1.0000  140.0000
omega____ theta____ kappa____ phi______ frames
    -       13.8509  -57.0000 -120.0000 48

#__ type_ start__ end____ width___ exp.time_
  2 omega   -7.00   18.00   1.0000  140.0000
omega____ theta____ kappa____ phi______ frames
    -      -14.3978  -99.0000  -60.0000 25

#__ type_ start__ end____ width___ exp.time_
  3 omega   -6.00   21.00   1.0000  140.0000
omega____ theta____ kappa____ phi______ frames
    -       13.8509  -99.0000   30.0000 27

#__ type_ start__ end____ width___ exp.time_
  4 omega  -66.00   49.00   1.0000  140.0000
omega____ theta____ kappa____ phi______ frames
    -       13.8509  -77.0000 -180.0000 115

#__ type_ start__ end____ width___ exp.time_
  5 omega  -87.00  -47.00   1.0000  140.0000
omega____ theta____ kappa____ phi______ frames
    -      -14.3978  178.0000  -90.0000 40
;
_diffrn_measurement_device 'four-circle diffractometer'
_diffrn_measurement_device_type 'New Xcalibur, Ruby'
_diffrn_measurement_method '\w scans'
_diffrn_orient_matrix_UB_11 -0.0290713000
_diffrn_orient_matrix_UB_12 0.0215759000
_diffrn_orient_matrix_UB_13 -0.0289581000
_diffrn_orient_matrix_UB_21 0.0463728000
_diffrn_orient_matrix_UB_22 0.0131987000
_diffrn_orient_matrix_UB_23 0.0510956000
_diffrn_orient_matrix_UB_31 0.0291105000
_diffrn_orient_matrix_UB_32 0.0006851000
_diffrn_orient_matrix_UB_33 -0.0729060000
_diffrn_radiation_monochromator graphite
_diffrn_radiation_probe x-ray
_diffrn_radiation_type 'Mo K\a'
_diffrn_radiation_wavelength 0.71073
_diffrn_reflns_av_R_equivalents 0.1197
_diffrn_reflns_av_unetI/netI 0.1360
_diffrn_reflns_limit_h_max 15
_diffrn_reflns_limit_h_min -13
_diffrn_reflns_limit_k_max 38
_diffrn_reflns_limit_k_min -37
_diffrn_reflns_limit_l_max 9
_diffrn_reflns_limit_l_min -10
_diffrn_reflns_number 15208
_diffrn_reflns_theta_full 29.4242
_diffrn_reflns_theta_max 29.42
_diffrn_reflns_theta_min 2.79
_diffrn_source 'Enhance (Mo) X-ray Source'
_exptl_absorpt_coefficient_mu 0.269
_exptl_absorpt_correction_T_max 1.00000
_exptl_absorpt_correction_T_min 0.47200
_exptl_absorpt_correction_type multi-scan
_exptl_absorpt_process_details
;
CrysAlisPro, Agilent Technologies,
Version 1.171.37.33 (release 27-03-2014 CrysAlis171 .NET)
(compiled Mar 27 2014,17:12:48)
Empirical absorption correction using spherical harmonics,
 implemented in SCALE3 ABSPACK scaling algorithm.
;
_exptl_crystal_colour colourless
_exptl_crystal_density_diffrn 1.3637
_exptl_crystal_description prism
_exptl_crystal_F_000 1057.5129
_exptl_crystal_recrystallization_method 'Re-crystallisation from solvent: benzene - methanol'
_exptl_crystal_size_max 0.6
_exptl_crystal_size_mid 0.3
_exptl_crystal_size_min 0.2
_refine_diff_density_max 2.0941
_refine_diff_density_min -1.0311
_refine_diff_density_rms 0.1923
_refine_ls_d_res_high 0.7234
_refine_ls_d_res_low 7.3120
_refine_ls_extinction_expression Fc^*^=kFc[1+0.001xFc^2^\l^3^/sin(2\q)]^-1/4^
_refine_ls_goodness_of_fit_ref 1.0444
_refine_ls_hydrogen_treatment constr
_refine_ls_matrix_type full
_refine_ls_number_constraints 42
_refine_ls_number_parameters 326
_refine_ls_number_reflns 5872
_refine_ls_number_restraints 0
_refine_ls_restrained_S_all 1.0444
_refine_ls_R_factor_all 0.2182
_refine_ls_R_factor_gt 0.1092
_refine_ls_shift/su_max 0.0938
_refine_ls_shift/su_mean 0.0003
_refine_ls_structure_factor_coef Fsqd
_refine_ls_weighting_details 'w=1/[\s^2^(Fo^2^)+(0.1385P)^2^] where P=(Fo^2^+2Fc^2^)/3'
_refine_ls_weighting_scheme calc
_refine_ls_wR_factor_gt 0.2409
_refine_ls_wR_factor_ref 0.3253
_reflns_Friedel_coverage 0.0
_reflns_limit_h_max 15
_reflns_limit_h_min -15
_reflns_limit_k_max 38
_reflns_limit_k_min 0
_reflns_limit_l_max 10
_reflns_limit_l_min 0
_reflns_number_gt 2529
_reflns_number_total 5872
_reflns_threshold_expression I>=2u(I)
_cod_data_source_file jo8b02470_si_003.cif
_cod_data_source_block psu-644(am-972)1
_cod_database_code 4034879

loop_
_space_group_symop_id
_space_group_symop_operation_xyz
1 x,y,z
2 -x,y+1/2,-z+1/2
3 -x,-y,-z
4 x,-y-1/2,z-1/2

loop_
_atom_site_label
_atom_site_type_symbol
_atom_site_fract_x
_atom_site_fract_y
_atom_site_fract_z
_atom_site_U_iso_or_equiv
_atom_site_adp_type
_atom_site_occupancy
_atom_site_refinement_flags_posn
S1 S 0.45381(11) 0.14298(5) 0.05163(18) 0.0573(5) Uani 1.000000 .
Cl1 Cl 0.20090(17) 0.52625(5) 0.1104(2) 0.0918(6) Uani 1.000000 .
C10 C 0.0327(4) 0.20199(17) 0.1598(6) 0.0480(11) Uani 1.000000 .
C16 C 0.1388(4) 0.12737(17) 0.1235(5) 0.0449(11) Uani 1.000000 .
C15 C 0.0363(4) 0.15106(18) 0.1610(6) 0.0487(12) Uani 1.000000 .
C9 C 0.1282(4) 0.22943(17) 0.1183(6) 0.0467(11) Uani 1.000000 .
O1 O 0.5099(3) 0.10461(13) -0.0189(5) 0.0705(11) Uani 1.000000 .
C17 C 0.2280(4) 0.15616(18) 0.0862(6) 0.0492(12) Uani 1.000000 .
N1 N 0.3194(3) 0.12517(14) 0.0511(5) 0.0538(10) Uani 1.000000 .
C6 C 0.2042(4) 0.36424(17) 0.1068(6) 0.0527(12) Uani 1.000000 .
C24 C 0.1217(5) 0.03381(19) 0.1431(6) 0.0598(13) Uani 1.000000 .
H24 H 0.0477(5) 0.03318(19) 0.1719(6) 0.0718(16) Uiso 1.000000 R
C8 C 0.1251(4) 0.28196(18) 0.1188(7) 0.0574(13) Uani 1.000000 .
H8 H 0.0537(4) 0.29545(18) 0.1290(7) 0.0688(15) Uiso 1.000000 R
C18 C 0.2243(4) 0.20577(18) 0.0820(6) 0.0539(13) Uani 1.000000 .
H18 H 0.2869(4) 0.22293(18) 0.0546(6) 0.0647(15) Uiso 1.000000 R
C7 C 0.2073(5) 0.31186(18) 0.1070(7) 0.0600(13) Uani 1.000000 .
H7 H 0.2787(5) 0.29834(18) 0.0972(7) 0.0720(16) Uiso 1.000000 R
O2 O 0.4466(3) 0.18865(12) -0.0315(5) 0.0668(10) Uani 1.000000 .
C19 C 0.1738(4) 0.07793(16) 0.1167(6) 0.0476(11) Uani 1.000000 .
C25 C 0.5179(4) 0.14985(17) 0.2735(7) 0.0526(12) Uani 1.000000 .
C20 C 0.2849(4) 0.07690(17) 0.0756(6) 0.0497(12) Uani 1.000000 .
C14 C -0.0578(4) 0.1251(2) 0.2033(7) 0.0640(14) Uani 1.000000 .
H14 H -0.0562(4) 0.0919(2) 0.2033(7) 0.0768(17) Uiso 1.000000 R
C30 C 0.5255(5) 0.19488(18) 0.3522(8) 0.0628(14) Uani 1.000000 .
H30 H 0.4911(5) 0.22113(18) 0.2894(8) 0.0754(17) Uiso 1.000000 R
C28 C 0.6379(4) 0.1620(2) 0.6175(7) 0.0632(14) Uani 1.000000 .
C26 C 0.5679(5) 0.1108(2) 0.3686(8) 0.0647(14) Uani 1.000000 .
H26 H 0.5617(5) 0.0806(2) 0.3175(8) 0.0776(17) Uiso 1.000000 R
C23 C 0.1791(5) -0.0083(2) 0.1266(7) 0.0695(15) Uani 1.000000 .
H23 H 0.1427(5) -0.0372(2) 0.1413(7) 0.0834(18) Uiso 1.000000 R
C29 C 0.5834(5) 0.2002(2) 0.5210(8) 0.0680(15) Uani 1.000000 .
H29 H 0.5867(5) 0.2301(2) 0.5733(8) 0.0815(18) Uiso 1.000000 R
C12 C -0.1557(5) 0.1981(2) 0.2466(8) 0.0780(17) Uani 1.000000 .
H12 H -0.2199(5) 0.2133(2) 0.2775(8) 0.094(2) Uiso 1.000000 R
C11 C -0.0665(4) 0.2245(2) 0.2037(7) 0.0636(14) Uani 1.000000 .
H11 H -0.0712(4) 0.2576(2) 0.2034(7) 0.0763(17) Uiso 1.000000 R
C21 C 0.3421(5) 0.03448(19) 0.0595(7) 0.0636(14) Uani 1.000000 .
H21 H 0.4156(5) 0.03466(19) 0.0291(7) 0.0763(17) Uiso 1.000000 R
C5 C 0.1083(5) 0.39037(19) 0.1365(7) 0.0634(14) Uani 1.000000 .
H5 H 0.0424(5) 0.37406(19) 0.1561(7) 0.0761(17) Uiso 1.000000 R
C1 C 0.3010(5) 0.39062(19) 0.0807(7) 0.0664(15) Uani 1.000000 .
H1 H 0.3677(5) 0.37461(19) 0.0631(7) 0.0797(18) Uiso 1.000000 R
C4 C 0.1073(5) 0.43901(19) 0.1380(7) 0.0673(15) Uani 1.000000 .
H4 H 0.0414(5) 0.45526(19) 0.1581(7) 0.0808(18) Uiso 1.000000 R
C3 C 0.2034(5) 0.4640(2) 0.1096(7) 0.0662(15) Uani 1.000000 .
C13 C -0.1508(5) 0.1485(2) 0.2442(8) 0.0788(18) Uani 1.000000 .
H13 H -0.2129(5) 0.1311(2) 0.2713(8) 0.095(2) Uiso 1.000000 R
C2 C 0.3003(5) 0.4403(2) 0.0803(7) 0.0720(16) Uani 1.000000 .
H2 H 0.3653(5) 0.4571(2) 0.0602(7) 0.0865(19) Uiso 1.000000 R
C27 C 0.6272(5) 0.1169(2) 0.5410(8) 0.0683(15) Uani 1.000000 .
H27 H 0.6600(5) 0.0906(2) 0.6056(8) 0.0820(18) Uiso 1.000000 R
C22 C 0.2898(6) -0.0082(2) 0.0887(7) 0.0709(16) Uani 1.000000 .
H22 H 0.3293(6) -0.0368(2) 0.0828(7) 0.0850(19) Uiso 1.000000 R
C31 C 0.7090(6) 0.1685(2) 0.8004(8) 0.088(2) Uani 1.000000 .
H31a H 0.7395(6) 0.1382(2) 0.8454(8) 0.132(3) Uiso 1.000000 R
H31b H 0.7724(6) 0.1900(2) 0.7956(8) 0.132(3) Uiso 1.000000 R
H31c H 0.6604(6) 0.1814(2) 0.8765(8) 0.132(3) Uiso 1.000000 R

loop_
_atom_site_aniso_label
_atom_site_aniso_U_11
_atom_site_aniso_U_22
_atom_site_aniso_U_33
_atom_site_aniso_U_12
_atom_site_aniso_U_13
_atom_site_aniso_U_23
S1 0.0424(8) 0.0593(8) 0.0767(9) 0.0024(6) 0.0281(7) 0.0000(7)
Cl1 0.1095(14) 0.0563(9) 0.1130(13) -0.0003(9) 0.0294(11) -0.0016(8)
C10 0.034(2) 0.061(3) 0.048(3) -0.002(3) 0.006(2) 0.004(2)
C16 0.034(2) 0.054(3) 0.046(2) -0.002(2) 0.007(2) 0.002(2)
C15 0.029(2) 0.069(3) 0.048(3) -0.002(2) 0.0047(19) 0.007(2)
C9 0.038(2) 0.053(3) 0.050(3) 0.002(2) 0.010(2) -0.002(2)
O1 0.058(2) 0.067(2) 0.095(3) 0.0055(19) 0.036(2) -0.009(2)
C17 0.041(3) 0.062(3) 0.045(3) 0.003(2) 0.010(2) -0.001(2)
N1 0.036(2) 0.057(2) 0.072(3) 0.000(2) 0.0177(19) -0.003(2)
C6 0.046(3) 0.052(3) 0.059(3) 0.005(3) 0.010(2) -0.002(2)
C24 0.049(3) 0.059(3) 0.073(3) -0.003(3) 0.017(3) 0.001(3)
C8 0.039(3) 0.055(3) 0.081(3) 0.004(3) 0.017(3) -0.006(3)
C18 0.039(3) 0.055(3) 0.069(3) 0.001(2) 0.013(2) 0.004(3)
C7 0.043(3) 0.056(3) 0.080(3) 0.007(3) 0.011(3) -0.003(3)
O2 0.051(2) 0.072(2) 0.085(2) 0.0002(19) 0.0300(19) 0.014(2)
C19 0.038(3) 0.052(3) 0.050(3) -0.005(2) -0.000(2) -0.003(2)
C25 0.038(3) 0.050(3) 0.075(3) 0.004(2) 0.024(2) 0.004(3)
C20 0.039(3) 0.054(3) 0.058(3) -0.002(2) 0.011(2) -0.002(2)
C14 0.045(3) 0.067(3) 0.083(4) -0.002(3) 0.020(3) 0.018(3)
C30 0.053(3) 0.055(3) 0.084(4) 0.006(3) 0.019(3) 0.005(3)
C28 0.039(3) 0.075(4) 0.080(4) -0.010(3) 0.024(3) -0.001(3)
C26 0.049(3) 0.060(3) 0.088(4) 0.003(3) 0.021(3) -0.007(3)
C23 0.062(4) 0.059(3) 0.087(4) -0.010(3) 0.013(3) 0.000(3)
C29 0.058(3) 0.067(4) 0.082(4) 0.002(3) 0.022(3) -0.009(3)
C12 0.042(3) 0.093(5) 0.105(5) 0.014(3) 0.030(3) 0.016(4)
C11 0.045(3) 0.067(4) 0.080(4) 0.012(3) 0.016(3) 0.003(3)
C21 0.059(3) 0.059(3) 0.077(3) 0.015(3) 0.022(3) -0.008(3)
C5 0.053(3) 0.057(3) 0.082(4) 0.001(3) 0.017(3) -0.003(3)
C1 0.048(3) 0.062(3) 0.095(4) -0.001(3) 0.028(3) 0.006(3)
C4 0.057(4) 0.056(3) 0.091(4) 0.006(3) 0.021(3) -0.011(3)
C3 0.077(4) 0.061(3) 0.057(3) 0.007(3) 0.004(3) -0.002(3)
C13 0.050(4) 0.087(4) 0.105(5) 0.005(3) 0.030(3) 0.026(4)
C2 0.062(4) 0.069(4) 0.092(4) -0.010(3) 0.033(3) 0.008(3)
C27 0.055(3) 0.072(4) 0.079(4) 0.010(3) 0.018(3) 0.012(3)
C22 0.079(4) 0.053(3) 0.080(4) 0.009(3) 0.013(3) -0.001(3)
C31 0.072(4) 0.113(5) 0.079(4) -0.020(4) 0.016(3) -0.007(4)

loop_
_atom_type_symbol
_atom_type_scat_dispersion_real
_atom_type_scat_dispersion_imag
_atom_type_scat_Cromer_Mann_a1
_atom_type_scat_Cromer_Mann_a2
_atom_type_scat_Cromer_Mann_a3
_atom_type_scat_Cromer_Mann_a4
_atom_type_scat_Cromer_Mann_b1
_atom_type_scat_Cromer_Mann_b2
_atom_type_scat_Cromer_Mann_b3
_atom_type_scat_Cromer_Mann_b4
_atom_type_scat_Cromer_Mann_c
_atom_type_scat_source
_atom_type_scat_dispersion_source
C 0.00347 0.00161 2.31000 1.02000 1.58860 0.86500 20.84390 10.20750 0.56870 51.65120 0.215599998832 'International Tables Volume C Table 6.1.1.4 (pp. 500-502)' 'Henke, Gullikson and Davis, At. Data and Nucl. Data Tables, 1993, 54, 2'
Cl 0.14873 0.16029 11.46040 7.19640 6.25560 1.64550 0.01040 1.16620 18.51940 47.77840 -9.55739974976 'International Tables Volume C Table 6.1.1.4 (pp. 500-502)' 'Henke, Gullikson and Davis, At. Data and Nucl. Data Tables, 1993, 54, 2'
H 0.00000 0.00000 0.49300 0.32291 0.14019 0.04081 10.51090 26.12570 3.14236 57.79970 0.0030380000826 'International Tables Volume C Table 6.1.1.4 (pp. 500-502)' 'Henke, Gullikson and Davis, At. Data and Nucl. Data Tables, 1993, 54, 2'
O 0.01158 0.00611 3.04850 2.28680 1.54630 0.86700 13.27710 5.70110 0.32390 32.90890 0.250800013542 'International Tables Volume C Table 6.1.1.4 (pp. 500-502)' 'Henke, Gullikson and Davis, At. Data and Nucl. Data Tables, 1993, 54, 2'
N 0.00653 0.00323 12.21260 3.13220 2.01250 1.16630 0.00570 9.89330 28.99750 0.58260 -11.5290002823 'International Tables Volume C Table 6.1.1.4 (pp. 500-502)' 'Henke, Gullikson and Davis, At. Data and Nucl. Data Tables, 1993, 54, 2'
S 0.12424 0.12443 6.90530 5.20340 1.43790 1.58630 1.46790 22.21510 0.25360 56.17200 0.866900026798 'International Tables Volume C Table 6.1.1.4 (pp. 500-502)' 'Henke, Gullikson and Davis, At. Data and Nucl. Data Tables, 1993, 54, 2'

loop_
_geom_angle_atom_site_label_1
_geom_angle_atom_site_label_2
_geom_angle_atom_site_label_3
_geom_angle
N1 S1 O1 106.0(2)
O2 S1 O1 120.1(2)
O2 S1 N1 107.2(2)
C25 S1 O1 108.4(2)
C25 S1 N1 105.7(2)
C25 S1 O2 108.7(2)
C9 C10 C15 120.9(4)
C11 C10 C15 118.0(4)
C11 C10 C9 121.1(4)
C17 C16 C15 117.0(4)
C19 C16 C15 134.2(4)
C19 C16 C17 108.8(4)
C16 C15 C10 118.9(4)
C14 C15 C10 119.7(4)
C14 C15 C16 121.3(5)
C8 C9 C10 120.9(4)
C18 C9 C10 118.8(4)
C18 C9 C8 120.3(4)
N1 C17 C16 107.3(4)
C18 C17 C16 124.4(4)
C18 C17 N1 128.3(4)
C17 N1 S1 123.7(3)
C20 N1 S1 125.2(3)
C20 N1 C17 108.0(4)
C5 C6 C7 123.1(5)
C1 C6 C7 120.7(4)
C1 C6 C5 116.2(5)
C23 C24 C19 120.7(5)
C7 C8 C9 129.1(5)
C17 C18 C9 120.0(4)
C8 C7 C6 129.2(5)
C24 C19 C16 134.7(5)
C20 C19 C16 108.0(4)
C20 C19 C24 117.3(4)
C30 C25 S1 120.4(4)
C26 C25 S1 119.5(4)
C26 C25 C30 119.9(5)
C19 C20 N1 107.9(4)
C21 C20 N1 130.5(5)
C21 C20 C19 121.6(5)
C13 C14 C15 119.7(5)
C29 C30 C25 119.7(5)
C27 C28 C29 118.5(5)
C31 C28 C29 121.6(5)
C31 C28 C27 119.8(6)
C27 C26 C25 119.6(5)
C22 C23 C24 120.6(5)
C28 C29 C30 121.7(5)
C13 C12 C11 120.2(5)
C12 C11 C10 120.6(5)
C22 C21 C20 119.8(5)
C4 C5 C6 122.5(5)
C2 C1 C6 121.8(5)
C3 C4 C5 120.0(5)
C4 C3 Cl1 119.7(5)
C2 C3 Cl1 120.2(5)
C2 C3 C4 120.1(5)
C12 C13 C14 121.7(5)
C3 C2 C1 119.5(5)
C26 C27 C28 120.5(5)
C21 C22 C23 119.8(5)

loop_
_geom_bond_atom_site_label_1
_geom_bond_atom_site_label_2
_geom_bond_distance
S1 O1 1.418(3)
S1 N1 1.644(4)
S1 O2 1.427(3)
S1 C25 1.745(5)
Cl1 C3 1.744(6)
C10 C15 1.428(6)
C10 C9 1.438(6)
C10 C11 1.412(6)
C16 C15 1.442(6)
C16 C17 1.388(6)
C16 C19 1.448(6)
C15 C14 1.404(6)
C9 C8 1.473(6)
C9 C18 1.375(6)
C17 N1 1.439(6)
C17 C18 1.391(6)
N1 C20 1.434(6)
C6 C7 1.468(7)
C6 C5 1.391(7)
C6 C1 1.394(7)
C24 C19 1.408(6)
C24 C23 1.375(7)
C8 C7 1.289(7)
C19 C20 1.390(7)
C25 C30 1.396(6)
C25 C26 1.384(7)
C20 C21 1.380(6)
C14 C13 1.354(7)
C30 C29 1.357(7)
C28 C29 1.388(7)
C28 C27 1.390(7)
C28 C31 1.508(7)
C26 C27 1.389(7)
C23 C22 1.375(8)
C12 C11 1.366(7)
C12 C13 1.390(8)
C21 C22 1.380(7)
C5 C4 1.363(7)
C1 C2 1.391(7)
C4 C3 1.374(8)
C3 C2 1.366(8)
